data_7700774
loop_
_publ_author_name
'Baumeister, Jakob E.'
'Mitchell, Andrew W.'
'Kelley, Steven P.'
'Barnes, Charles L.'
'Jurisson, Silvia S.'

_publ_section_title
;
 Steric influence of salicylaldehyde-based Schiff base ligands on the
 formation of trans-[Re(PR<sub>3</sub>)<sub>2</sub>(Schiff
 base)]<sup>+</sup> complexes.
;
_journal_issue 34
_journal_name_full 'Dalton transactions (Cambridge, England : 2003)'
_journal_page_first 12943
_journal_page_last 12955
_journal_paper_doi 10.1039/c9dt02630d
_journal_volume 48
_journal_year 2019
_chemical_formula_moiety 'C30 H48 N2 O2 P2 Re, PF6'
_chemical_formula_sum 'C30 H48 F6 N2 O2 P3 Re'
_chemical_formula_weight 861.81
_chemical_name_common trans-[Re(PEt3)2(sal2ibn)][PF6]
_space_group_crystal_system monoclinic
_space_group_IT_number 14
_space_group_name_Hall '-P 2ybc'
_space_group_name_H-M_alt 'P 1 21/c 1'
_symmetry_space_group_name_Hall '-P 2ybc'
_symmetry_space_group_name_H-M 'P 1 21/c 1'
_atom_sites_solution_hydrogens geom
_audit_creation_method SHELXL-2014/7
_audit_update_record
;
2019-04-16 deposited with the CCDC.    2019-08-05 downloaded from the CCDC.
;
_cell_angle_alpha 90
_cell_angle_beta 117.1330(10)
_cell_angle_gamma 90
_cell_formula_units_Z 8
_cell_length_a 23.1732(18)
_cell_length_b 15.5470(12)
_cell_length_c 21.3236(17)
_cell_measurement_reflns_used 9849
_cell_measurement_temperature 100(2)
_cell_measurement_theta_max 28.1
_cell_measurement_theta_min 2.2
_cell_volume 6836.9(9)
_computing_cell_refinement 'SAINT. Ver. 8.34A. (Bruker-AXS, 2014)'
_computing_data_collection 'APEX3. Ver. 2017.3-0.  (Bruker-AXS, 2017)'
_computing_data_reduction 'SAINT. Ver. 8.34A. (Bruker-AXS, 2014)'
_computing_molecular_graphics 'X-Seed (Barbour, 2001)'
_computing_publication_material 'CIFTAB (Sheldrick, 1997)'
_computing_structure_refinement 'XL. Ver. 2014/7. (Sheldrick, 2015b)'
_computing_structure_solution 'XT. Ver. 2014/4. (Sheldrick, 2015a)'
_diffrn_ambient_temperature 100(2)
_diffrn_measured_fraction_theta_full 0.999
_diffrn_measured_fraction_theta_max 0.998
_diffrn_measurement_device_type 'Bruker SMART CCD area detector'
_diffrn_measurement_method 'omega and phi scans'
_diffrn_radiation_type MoK\a
_diffrn_radiation_wavelength 0.71073
_diffrn_reflns_av_R_equivalents 0.0776
_diffrn_reflns_av_unetI/netI 0.0499
_diffrn_reflns_Laue_measured_fraction_full 0.999
_diffrn_reflns_Laue_measured_fraction_max 0.998
_diffrn_reflns_limit_h_max 30
_diffrn_reflns_limit_h_min -30
_diffrn_reflns_limit_k_max 20
_diffrn_reflns_limit_k_min -20
_diffrn_reflns_limit_l_max 28
_diffrn_reflns_limit_l_min -28
_diffrn_reflns_number 134955
_diffrn_reflns_point_group_measured_fraction_full 0.999
_diffrn_reflns_point_group_measured_fraction_max 0.998
_diffrn_reflns_theta_full 25.242
_diffrn_reflns_theta_max 28.328
_diffrn_reflns_theta_min 2.146
_diffrn_standards_decay_% 0.0
_exptl_absorpt_coefficient_mu 3.758
_exptl_absorpt_correction_T_max 0.81
_exptl_absorpt_correction_T_min 0.71
_exptl_absorpt_correction_type multi-scan
_exptl_absorpt_process_details
;
 Data were corrected for decay and absorption using the program SADABS 
 (Sheldrick, G. M. (2003). SADABS. Version 2.10. University of
 G\"ottingen, Germany).
;
_exptl_crystal_colour Red
_exptl_crystal_density_diffrn 1.675
_exptl_crystal_description Prism
_exptl_crystal_F_000 3456
_exptl_crystal_recrystallization_method 'Re-crystallisation from solvent: Methanol/Water'
_exptl_crystal_size_max 0.150
_exptl_crystal_size_mid 0.100
_exptl_crystal_size_min 0.060
_refine_diff_density_max 1.415
_refine_diff_density_min -1.305
_refine_diff_density_rms 0.116
_refine_ls_extinction_method none
_refine_ls_goodness_of_fit_ref 0.944
_refine_ls_hydrogen_treatment constr
_refine_ls_matrix_type full
_refine_ls_number_parameters 881
_refine_ls_number_reflns 17016
_refine_ls_number_restraints 5
_refine_ls_restrained_S_all 0.952
_refine_ls_R_factor_all 0.0423
_refine_ls_R_factor_gt 0.0263
_refine_ls_shift/su_max 0.002
_refine_ls_shift/su_mean 0.000
_refine_ls_structure_factor_coef Fsqd
_refine_ls_weighting_details 'w=1/[\s^2^(Fo^2^)+(0.0195P)^2^] where P=(Fo^2^+2Fc^2^)/3'
_refine_ls_weighting_scheme calc
_refine_ls_wR_factor_gt 0.0473
_refine_ls_wR_factor_ref 0.0501
_reflns_Friedel_coverage 0.000
_reflns_number_gt 13379
_reflns_number_total 17016
_reflns_threshold_expression 'I > 2\s(I)'
_cod_data_source_file c9dt02630d2.cif
_cod_data_source_block JEB287
_cod_depositor_comments 'Adding full bibliography for 7700769--7700776.cif.'
_cod_database_code 7700774
_shelx_shelxl_version_number 2014/7
_shelx_space_group_comment
;
The symmetry employed for this shelxl refinement is uniquely defined
by the following loop, which should always be used as a source of
symmetry information in preference to the above space-group names.
They are only intended as comments.
;
_shelx_estimated_absorpt_t_min 0.603
_shelx_estimated_absorpt_t_max 0.806

loop_
_space_group_symop_operation_xyz
'x, y, z'
'-x, y+1/2, -z+1/2'
'-x, -y, -z'
'x, -y-1/2, z-1/2'

loop_
_atom_site_label
_atom_site_type_symbol
_atom_site_fract_x
_atom_site_fract_y
_atom_site_fract_z
_atom_site_U_iso_or_equiv
_atom_site_adp_type
_atom_site_occupancy
_atom_site_site_symmetry_order
_atom_site_calc_flag
_atom_site_refinement_flags_posn
_atom_site_refinement_flags_adp
_atom_site_refinement_flags_occupancy
_atom_site_disorder_assembly
_atom_site_disorder_group
P1 P 0.45455(4) 0.51118(6) 0.16306(4) 0.02328(19) Uani 1 1 d D . . . .
F1 F 0.4882(3) 0.4437(5) 0.1323(5) 0.065(4) Uani 0.307(7) 1 d D . P A 1
P2 P 1.00321(4) -0.07285(5) 0.63802(4) 0.01646(16) Uani 1 1 d . . . . .
F2 F 0.4706(5) 0.4622(11) 0.2300(6) 0.105(7) Uani 0.307(7) 1 d . . P A 1
F3 F 0.4328(5) 0.5917(10) 0.1895(7) 0.100(6) Uani 0.307(7) 1 d . . P A 1
F4 F 0.4535(4) 0.5734(7) 0.1016(6) 0.067(4) Uani 0.307(7) 1 d . . P A 1
F5 F 0.52846(10) 0.53666(16) 0.20591(12) 0.0555(6) Uani 1 1 d . . . . .
F6 F 0.37892(10) 0.48711(15) 0.11955(12) 0.0559(7) Uani 1 1 d . . . . .
F7 F 0.92651(9) -0.06467(14) 0.60432(10) 0.0433(5) Uani 1 1 d . . . . .
F8 F 1.00742(10) -0.06627(18) 0.71337(11) 0.0583(7) Uani 1 1 d . . . . .
F9 F 1.08015(9) -0.08274(14) 0.67028(10) 0.0398(5) Uani 1 1 d . . . . .
F10 F 0.99940(10) -0.08241(17) 0.56172(10) 0.0574(7) Uani 1 1 d . . . . .
F11 F 0.99748(13) -0.17447(14) 0.64081(16) 0.0764(9) Uani 1 1 d . . . . .
F12 F 1.00890(12) 0.02710(13) 0.63418(16) 0.0695(8) Uani 1 1 d . . . . .
Re1A Re 0.70257(2) 0.76954(2) 0.14413(2) 0.01251(3) Uani 1 1 d . . . . .
P1A P 0.61583(4) 0.82642(5) 0.16886(4) 0.01571(16) Uani 1 1 d . . . . .
O1A O 0.76576(9) 0.84364(12) 0.22289(10) 0.0160(4) Uani 1 1 d . . . . .
N1A N 0.71970(11) 0.67305(15) 0.21359(13) 0.0181(5) Uani 1 1 d . . . . .
C1A C 0.80347(13) 0.82299(19) 0.28981(15) 0.0149(6) Uani 1 1 d . . . . .
P2A P 0.79924(4) 0.74968(5) 0.12225(4) 0.01623(16) Uani 1 1 d . . . . .
O2A O 0.67324(9) 0.85627(12) 0.06526(10) 0.0161(4) Uani 1 1 d . . . . .
N2A N 0.64179(11) 0.67972(15) 0.07536(12) 0.0155(5) Uani 1 1 d . . . . .
C2A C 0.84751(13) 0.88581(19) 0.33290(15) 0.0178(6) Uani 1 1 d . . . . .
H2A H 0.8495 0.9399 0.3133 0.021 Uiso 1 1 calc R U . . .
C3A C 0.88779(14) 0.8698(2) 0.40316(16) 0.0230(7) Uani 1 1 d . . . . .
H3A H 0.9177 0.9127 0.4311 0.028 Uiso 1 1 calc R U . . .
C4A C 0.88516(14) 0.7916(2) 0.43361(16) 0.0228(7) Uani 1 1 d . . . . .
H4A H 0.9121 0.7815 0.4823 0.027 Uiso 1 1 calc R U . . .
C5A C 0.84330(14) 0.7296(2) 0.39232(15) 0.0214(7) Uani 1 1 d . . . . .
H5A H 0.8419 0.6760 0.4131 0.026 Uiso 1 1 calc R U . . .
C6A C 0.80183(13) 0.74231(19) 0.31959(15) 0.0166(6) Uani 1 1 d . . . . .
C7A C 0.75988(14) 0.67293(19) 0.28118(16) 0.0203(7) Uani 1 1 d . . . . .
H7A H 0.7613 0.6224 0.3069 0.024 Uiso 1 1 calc R U . . .
C8A C 0.67425(15) 0.5998(2) 0.18507(16) 0.0231(7) Uani 1 1 d . . . . .
H8A1 H 0.6369 0.6089 0.1950 0.028 Uiso 1 1 calc R U . . .
H8A2 H 0.6965 0.5462 0.2091 0.028 Uiso 1 1 calc R U . . .
C9A C 0.64968(15) 0.58978(19) 0.10589(16) 0.0207(7) Uani 1 1 d . . . . .
C10A C 0.59986(14) 0.69304(19) 0.01022(15) 0.0174(6) Uani 1 1 d . . . . .
H10A H 0.5754 0.6448 -0.0157 0.021 Uiso 1 1 calc R U . . .
C11A C 0.58701(13) 0.77382(18) -0.02629(15) 0.0157(6) Uani 1 1 d . . . . .
C12A C 0.53544(14) 0.7758(2) -0.09576(15) 0.0204(7) Uani 1 1 d . . . . .
H12A H 0.5111 0.7249 -0.1152 0.025 Uiso 1 1 calc R U . . .
C13A C 0.51972(15) 0.8491(2) -0.13561(16) 0.0235(7) Uani 1 1 d . . . . .
H13A H 0.4847 0.8490 -0.1819 0.028 Uiso 1 1 calc R U . . .
C14A C 0.55537(15) 0.9236(2) -0.10789(16) 0.0233(7) Uani 1 1 d . . . . .
H14A H 0.5447 0.9745 -0.1355 0.028 Uiso 1 1 calc R U . . .
C15A C 0.60601(15) 0.92448(19) -0.04074(16) 0.0205(7) Uani 1 1 d . . . . .
H15A H 0.6298 0.9761 -0.0227 0.025 Uiso 1 1 calc R U . . .
C16A C 0.62316(13) 0.85045(19) 0.00161(15) 0.0162(6) Uani 1 1 d . . . . .
C17A C 0.58526(15) 0.5403(2) 0.07659(17) 0.0280(8) Uani 1 1 d . . . . .
H17A H 0.5725 0.5233 0.0277 0.042 Uiso 1 1 calc R U . . .
H17B H 0.5516 0.5771 0.0781 0.042 Uiso 1 1 calc R U . . .
H17C H 0.5906 0.4888 0.1052 0.042 Uiso 1 1 calc R U . . .
C18A C 0.69907(15) 0.5421(2) 0.09023(17) 0.0258(7) Uani 1 1 d . . . . .
H18A H 0.6842 0.5410 0.0392 0.039 Uiso 1 1 calc R U . . .
H18B H 0.7037 0.4830 0.1079 0.039 Uiso 1 1 calc R U . . .
H18C H 0.7410 0.5715 0.1135 0.039 Uiso 1 1 calc R U . . .
C19A C 0.53657(13) 0.7763(2) 0.12067(16) 0.0214(7) Uani 1 1 d . . . . .
H19A H 0.5252 0.7765 0.0699 0.026 Uiso 1 1 calc R U . . .
H19B H 0.5402 0.7154 0.1357 0.026 Uiso 1 1 calc R U . . .
C20A C 0.48067(14) 0.8175(2) 0.12932(18) 0.0321(8) Uani 1 1 d . . . . .
H20A H 0.4936 0.8258 0.1795 0.048 Uiso 1 1 calc R U . . .
H20B H 0.4426 0.7798 0.1087 0.048 Uiso 1 1 calc R U . . .
H20C H 0.4700 0.8732 0.1053 0.048 Uiso 1 1 calc R U . . .
C21A C 0.60090(14) 0.94025(19) 0.14537(16) 0.0223(7) Uani 1 1 d . . . . .
H21A H 0.5869 0.9466 0.0943 0.027 Uiso 1 1 calc R U . . .
H21B H 0.5650 0.9605 0.1547 0.027 Uiso 1 1 calc R U . . .
C22A C 0.66040(16) 0.9972(2) 0.18605(18) 0.0325(8) Uani 1 1 d . . . . .
H22A H 0.6763 0.9886 0.2368 0.049 Uiso 1 1 calc R U . . .
H22B H 0.6484 1.0577 0.1743 0.049 Uiso 1 1 calc R U . . .
H22C H 0.6946 0.9818 0.1731 0.049 Uiso 1 1 calc R U . . .
C23A C 0.63289(14) 0.8259(2) 0.26138(15) 0.0217(7) Uani 1 1 d . . . . .
H23A H 0.6791 0.8409 0.2904 0.026 Uiso 1 1 calc R U . . .
H23B H 0.6067 0.8716 0.2684 0.026 Uiso 1 1 calc R U . . .
C24A C 0.61946(16) 0.7411(2) 0.28909(17) 0.0293(8) Uani 1 1 d . . . . .
H24A H 0.5747 0.7230 0.2589 0.044 Uiso 1 1 calc R U . . .
H24B H 0.6257 0.7493 0.3374 0.044 Uiso 1 1 calc R U . . .
H24C H 0.6494 0.6967 0.2887 0.044 Uiso 1 1 calc R U . . .
C25A C 0.79638(14) 0.69014(19) 0.04695(15) 0.0186(6) Uani 1 1 d . . . . .
H25A H 0.8383 0.6976 0.0458 0.022 Uiso 1 1 calc R U . . .
H25B H 0.7913 0.6282 0.0539 0.022 Uiso 1 1 calc R U . . .
C26A C 0.74209(15) 0.7174(2) -0.02386(16) 0.0258(7) Uani 1 1 d . . . . .
H26A H 0.7001 0.7041 -0.0254 0.039 Uiso 1 1 calc R U . . .
H26B H 0.7461 0.6863 -0.0617 0.039 Uiso 1 1 calc R U . . .
H26C H 0.7450 0.7794 -0.0302 0.039 Uiso 1 1 calc R U . . .
C27A C 0.82139(15) 0.85868(19) 0.11001(17) 0.0236(7) Uani 1 1 d . . . . .
H27A H 0.7834 0.8850 0.0703 0.028 Uiso 1 1 calc R U . . .
H27B H 0.8298 0.8922 0.1528 0.028 Uiso 1 1 calc R U . . .
C28A C 0.88015(16) 0.8691(2) 0.09556(19) 0.0330(9) Uani 1 1 d . . . . .
H28A H 0.9191 0.8474 0.1359 0.050 Uiso 1 1 calc R U . . .
H28B H 0.8860 0.9301 0.0883 0.050 Uiso 1 1 calc R U . . .
H28C H 0.8728 0.8365 0.0532 0.050 Uiso 1 1 calc R U . . .
C29A C 0.87318(14) 0.7096(2) 0.19663(16) 0.0231(7) Uani 1 1 d . . . . .
H29A H 0.9097 0.7164 0.1849 0.028 Uiso 1 1 calc R U . . .
H29B H 0.8825 0.7463 0.2381 0.028 Uiso 1 1 calc R U . . .
C30A C 0.87136(15) 0.6165(2) 0.21725(17) 0.0273(8) Uani 1 1 d . . . . .
H30A H 0.8362 0.6089 0.2303 0.041 Uiso 1 1 calc R U . . .
H30B H 0.9128 0.6016 0.2574 0.041 Uiso 1 1 calc R U . . .
H30C H 0.8638 0.5790 0.1773 0.041 Uiso 1 1 calc R U . . .
Re1B Re 0.80561(2) 0.28960(2) 0.48342(2) 0.01320(3) Uani 1 1 d . . . . .
P1B P 0.87279(3) 0.26652(5) 0.61091(4) 0.01420(15) Uani 1 1 d . . . . .
O1B O 0.85781(9) 0.39619(12) 0.49318(10) 0.0171(4) Uani 1 1 d . . . . .
N1B N 0.86558(11) 0.22417(15) 0.45412(12) 0.0163(5) Uani 1 1 d . . . . .
C1B C 0.89254(13) 0.41251(19) 0.45885(15) 0.0161(6) Uani 1 1 d . . . . .
P2B P 0.73114(5) 0.34001(6) 0.36246(5) 0.0397(3) Uani 1 1 d D . . . .
O2B O 0.73775(9) 0.33797(13) 0.50776(10) 0.0193(5) Uani 1 1 d . . . . .
N2B N 0.76477(11) 0.17019(15) 0.47003(12) 0.0155(5) Uani 1 1 d . . . . .
C2B C 0.90589(14) 0.49889(19) 0.45096(15) 0.0191(6) Uani 1 1 d . . . . .
H2B H 0.8905 0.5430 0.4704 0.023 Uiso 1 1 calc R U . . .
C3B C 0.94082(14) 0.5209(2) 0.41563(16) 0.0235(7) Uani 1 1 d . . . . .
H3B H 0.9478 0.5798 0.4094 0.028 Uiso 1 1 calc R U . . .
C4B C 0.96603(14) 0.4576(2) 0.38893(16) 0.0233(7) Uani 1 1 d . . . . .
H4B H 0.9905 0.4730 0.3650 0.028 Uiso 1 1 calc R U . . .
C5B C 0.95503(14) 0.3728(2) 0.39760(15) 0.0206(7) Uani 1 1 d . . . . .
H5B H 0.9735 0.3297 0.3806 0.025 Uiso 1 1 calc R U . . .
C6B C 0.91727(13) 0.34719(19) 0.43088(15) 0.0166(6) Uani 1 1 d . . . . .
C7B C 0.90645(14) 0.25697(19) 0.43429(15) 0.0175(6) Uani 1 1 d . . . . .
H7B H 0.9308 0.2183 0.4212 0.021 Uiso 1 1 calc R U . . .
C8B C 0.86316(14) 0.12959(19) 0.46042(16) 0.0205(7) Uani 1 1 d . . . . .
H8B1 H 0.8934 0.1117 0.5090 0.025 Uiso 1 1 calc R U . . .
H8B2 H 0.8769 0.1016 0.4278 0.025 Uiso 1 1 calc R U . . .
C9B C 0.79427(14) 0.10087(18) 0.44293(16) 0.0194(7) Uani 1 1 d . . . . .
C10B C 0.71504(14) 0.15040(19) 0.47994(15) 0.0191(6) Uani 1 1 d . . . . .
H10B H 0.6988 0.0934 0.4681 0.023 Uiso 1 1 calc R U . . .
C11B C 0.68192(13) 0.20639(19) 0.50713(15) 0.0178(6) Uani 1 1 d . . . . .
C12B C 0.63265(14) 0.1692(2) 0.51971(16) 0.0243(7) Uani 1 1 d . . . . .
H12B H 0.6221 0.1103 0.5084 0.029 Uiso 1 1 calc R U . . .
C13B C 0.59964(16) 0.2152(2) 0.54761(17) 0.0285(8) Uani 1 1 d . . . . .
H13B H 0.5672 0.1883 0.5563 0.034 Uiso 1 1 calc R U . . .
C14B C 0.61423(15) 0.3019(2) 0.56313(17) 0.0267(7) Uani 1 1 d . . . . .
H14B H 0.5917 0.3341 0.5829 0.032 Uiso 1 1 calc R U . . .
C15B C 0.66049(14) 0.3414(2) 0.55027(16) 0.0232(7) Uani 1 1 d . . . . .
H15B H 0.6693 0.4008 0.5608 0.028 Uiso 1 1 calc R U . . .
C16B C 0.69529(13) 0.29538(19) 0.52157(15) 0.0171(6) Uani 1 1 d . . . . .
C17B C 0.79693(15) 0.01420(19) 0.47734(16) 0.0243(7) Uani 1 1 d . . . . .
H17D H 0.8158 0.0215 0.5285 0.037 Uiso 1 1 calc R U . . .
H17E H 0.8237 -0.0256 0.4662 0.037 Uiso 1 1 calc R U . . .
H17F H 0.7530 -0.0091 0.4595 0.037 Uiso 1 1 calc R U . . .
C18B C 0.75426(15) 0.0923(2) 0.36257(15) 0.0247(7) Uani 1 1 d . . . . .
H18D H 0.7092 0.0786 0.3509 0.037 Uiso 1 1 calc R U . . .
H18E H 0.7724 0.0462 0.3456 0.037 Uiso 1 1 calc R U . . .
H18F H 0.7557 0.1467 0.3401 0.037 Uiso 1 1 calc R U . . .
C19B C 0.95622(13) 0.30644(19) 0.64462(16) 0.0199(7) Uani 1 1 d . . . . .
H19C H 0.9550 0.3657 0.6271 0.024 Uiso 1 1 calc R U . . .
H19D H 0.9762 0.3090 0.6967 0.024 Uiso 1 1 calc R U . . .
C20B C 0.99859(14) 0.2517(2) 0.62345(17) 0.0257(7) Uani 1 1 d . . . . .
H20D H 1.0017 0.1934 0.6423 0.039 Uiso 1 1 calc R U . . .
H20E H 1.0420 0.2771 0.6425 0.039 Uiso 1 1 calc R U . . .
H20F H 0.9795 0.2492 0.5719 0.039 Uiso 1 1 calc R U . . .
C21B C 0.88042(15) 0.15555(19) 0.64241(15) 0.0214(7) Uani 1 1 d . . . . .
H21C H 0.8363 0.1332 0.6291 0.026 Uiso 1 1 calc R U . . .
H21D H 0.8990 0.1206 0.6172 0.026 Uiso 1 1 calc R U . . .
C22B C 0.92158(17) 0.1416(2) 0.72123(16) 0.0335(8) Uani 1 1 d . . . . .
H22D H 0.9659 0.1616 0.7353 0.050 Uiso 1 1 calc R U . . .
H22E H 0.9224 0.0802 0.7320 0.050 Uiso 1 1 calc R U . . .
H22F H 0.9030 0.1739 0.7471 0.050 Uiso 1 1 calc R U . . .
C23B C 0.84209(15) 0.32379(19) 0.66463(15) 0.0204(7) Uani 1 1 d . . . . .
H23C H 0.7984 0.3015 0.6532 0.024 Uiso 1 1 calc R U . . .
H23D H 0.8707 0.3111 0.7149 0.024 Uiso 1 1 calc R U . . .
C24B C 0.83786(16) 0.42170(19) 0.65421(17) 0.0261(7) Uani 1 1 d . . . . .
H24D H 0.8815 0.4452 0.6695 0.039 Uiso 1 1 calc R U . . .
H24E H 0.8186 0.4474 0.6822 0.039 Uiso 1 1 calc R U . . .
H24F H 0.8108 0.4350 0.6043 0.039 Uiso 1 1 calc R U . . .
C25B C 0.7511(3) 0.3752(4) 0.2983(3) 0.0278(18) Uani 0.532(7) 1 d D . P B 1
H25C H 0.7142 0.4082 0.2625 0.033 Uiso 0.532(7) 1 calc R U P B 1
H25D H 0.7888 0.4145 0.3198 0.033 Uiso 0.532(7) 1 calc R U P B 1
C26B C 0.7677(4) 0.3003(5) 0.2618(4) 0.034(2) Uani 0.532(7) 1 d D . P B 1
H1 H 0.8011 0.2640 0.2975 0.051 Uiso 0.532(7) 1 calc R U P B 1
H2 H 0.7838 0.3235 0.2300 0.051 Uiso 0.532(7) 1 calc R U P B 1
H3 H 0.7287 0.2660 0.2347 0.051 Uiso 0.532(7) 1 calc R U P B 1
C27B C 0.65430(15) 0.2870(3) 0.32366(17) 0.0396(10) Uani 1 1 d . . . . .
H27C H 0.6622 0.2252 0.3193 0.048 Uiso 1 1 calc R U . . .
H27D H 0.6357 0.2914 0.3571 0.048 Uiso 1 1 calc R U . . .
C28B C 0.60312(17) 0.3178(3) 0.25216(18) 0.0418(10) Uani 1 1 d . . . . .
H28D H 0.5954 0.3794 0.2545 0.063 Uiso 1 1 calc R U . . .
H28E H 0.5627 0.2860 0.2391 0.063 Uiso 1 1 calc R U . . .
H28F H 0.6183 0.3077 0.2167 0.063 Uiso 1 1 calc R U . . .
C29B C 0.6875(3) 0.4458(4) 0.3764(3) 0.0253(17) Uani 0.543(6) 1 d . . P B 1
H29C H 0.6565 0.4686 0.3297 0.030 Uiso 0.543(6) 1 calc R U P B 1
H29D H 0.6626 0.4294 0.4018 0.030 Uiso 0.543(6) 1 calc R U P B 1
C30B C 0.7355(3) 0.5160(5) 0.4174(4) 0.0220(17) Uani 0.543(6) 1 d . . P B 1
H30D H 0.7594 0.4990 0.4670 0.033 Uiso 0.543(6) 1 calc R U P B 1
H30E H 0.7120 0.5697 0.4138 0.033 Uiso 0.543(6) 1 calc R U P B 1
H30F H 0.7660 0.5246 0.3978 0.033 Uiso 0.543(6) 1 calc R U P B 1
C29C C 0.7333(3) 0.4515(4) 0.3489(3) 0.0193(18) Uani 0.457(6) 1 d . . P B 2
H29E H 0.7775 0.4689 0.3578 0.023 Uiso 0.457(6) 1 calc R U P B 2
H29F H 0.7028 0.4663 0.2996 0.023 Uiso 0.457(6) 1 calc R U P B 2
C30C C 0.7140(5) 0.4988(7) 0.4001(5) 0.028(3) Uiso 0.457(6) 1 d . . P B 2
H30G H 0.6744 0.4730 0.3976 0.041 Uiso 0.457(6) 1 calc R U P B 2
H30H H 0.7062 0.5597 0.3870 0.041 Uiso 0.457(6) 1 calc R U P B 2
H30I H 0.7491 0.4937 0.4483 0.041 Uiso 0.457(6) 1 calc R U P B 2
C26C C 0.7533(4) 0.3647(5) 0.2310(4) 0.042(2) Uani 0.468(7) 1 d . . P B 2
H26D H 0.7084 0.3851 0.2067 0.063 Uiso 0.468(7) 1 calc R U P B 2
H26E H 0.7651 0.3380 0.1968 0.063 Uiso 0.468(7) 1 calc R U P B 2
H26F H 0.7822 0.4134 0.2536 0.063 Uiso 0.468(7) 1 calc R U P B 2
C25C C 0.7598(4) 0.2988(5) 0.2869(4) 0.0159(17) Uani 0.468(7) 1 d . . P B 2
H25E H 0.8058 0.2804 0.3118 0.019 Uiso 0.468(7) 1 calc R U P B 2
H25F H 0.7338 0.2476 0.2627 0.019 Uiso 0.468(7) 1 calc R U P B 2
F1' F 0.46575(14) 0.41044(17) 0.1769(2) 0.0346(11) Uani 0.693(7) 1 d D . P A 2
F2' F 0.4440(2) 0.5178(3) 0.2328(2) 0.0417(12) Uani 0.693(7) 1 d . . P A 2
F3' F 0.4360(2) 0.6104(2) 0.1486(3) 0.0569(14) Uani 0.693(7) 1 d . . P A 2
F4' F 0.45652(18) 0.5037(3) 0.09127(17) 0.0536(16) Uani 0.693(7) 1 d . . P A 2

loop_
_atom_site_aniso_label
_atom_site_aniso_U_11
_atom_site_aniso_U_22
_atom_site_aniso_U_33
_atom_site_aniso_U_23
_atom_site_aniso_U_13
_atom_site_aniso_U_12
P1 0.0242(5) 0.0259(5) 0.0162(4) 0.0046(4) 0.0061(4) -0.0027(4)
F1 0.031(5) 0.051(6) 0.062(7) -0.033(5) -0.025(4) 0.021(4)
P2 0.0128(4) 0.0162(4) 0.0190(4) 0.0022(3) 0.0061(3) -0.0004(3)
F2 0.034(6) 0.187(18) 0.073(9) 0.087(11) 0.007(5) -0.024(7)
F3 0.064(7) 0.147(15) 0.079(10) -0.048(10) 0.023(7) 0.036(8)
F4 0.060(6) 0.064(8) 0.090(8) 0.041(7) 0.044(6) 0.014(5)
F5 0.0303(13) 0.0812(18) 0.0504(15) -0.0133(13) 0.0143(11) -0.0114(12)
F6 0.0367(13) 0.0512(15) 0.0569(16) 0.0104(12) 0.0014(11) -0.0089(11)
F7 0.0154(10) 0.0686(16) 0.0395(13) 0.0056(11) 0.0069(9) 0.0034(10)
F8 0.0313(12) 0.120(2) 0.0267(12) 0.0077(13) 0.0157(10) 0.0110(13)
F9 0.0166(10) 0.0669(15) 0.0319(12) 0.0027(10) 0.0076(9) 0.0033(10)
F10 0.0332(13) 0.111(2) 0.0240(12) -0.0044(12) 0.0096(10) 0.0095(13)
F11 0.0820(19) 0.0212(12) 0.165(3) 0.0031(15) 0.090(2) -0.0014(12)
F12 0.0735(18) 0.0216(12) 0.151(3) 0.0036(14) 0.0837(19) -0.0020(11)
Re1A 0.01086(6) 0.01197(6) 0.01452(6) -0.00031(5) 0.00563(5) -0.00030(4)
P1A 0.0126(4) 0.0184(4) 0.0165(4) -0.0026(3) 0.0069(3) 0.0001(3)
O1A 0.0135(10) 0.0169(11) 0.0153(11) -0.0009(8) 0.0046(9) -0.0020(8)
N1A 0.0186(13) 0.0149(13) 0.0223(14) 0.0037(11) 0.0106(11) -0.0013(10)
C1A 0.0100(14) 0.0205(16) 0.0157(15) -0.0016(12) 0.0072(12) 0.0023(12)
P2A 0.0133(4) 0.0167(4) 0.0200(4) -0.0015(3) 0.0088(3) 0.0006(3)
O2A 0.0155(11) 0.0160(11) 0.0153(11) 0.0007(8) 0.0058(9) 0.0000(8)
N2A 0.0126(12) 0.0147(13) 0.0202(14) -0.0015(10) 0.0083(11) -0.0012(10)
C2A 0.0151(15) 0.0198(16) 0.0195(16) -0.0026(13) 0.0087(13) -0.0023(12)
C3A 0.0160(16) 0.0333(19) 0.0200(17) -0.0074(14) 0.0085(14) -0.0036(14)
C4A 0.0168(16) 0.037(2) 0.0131(15) 0.0015(14) 0.0056(13) 0.0047(14)
C5A 0.0205(16) 0.0259(18) 0.0218(16) 0.0081(14) 0.0132(14) 0.0059(14)
C6A 0.0147(14) 0.0208(16) 0.0183(15) 0.0032(13) 0.0109(12) 0.0024(12)
C7A 0.0216(16) 0.0185(16) 0.0215(17) 0.0063(13) 0.0105(14) -0.0004(13)
C8A 0.0246(18) 0.0208(17) 0.0216(17) 0.0025(13) 0.0086(14) -0.0012(13)
C9A 0.0209(17) 0.0144(16) 0.0273(18) 0.0002(13) 0.0112(14) -0.0012(12)
C10A 0.0182(15) 0.0166(16) 0.0201(16) -0.0070(12) 0.0112(13) -0.0038(12)
C11A 0.0163(15) 0.0182(16) 0.0146(15) -0.0008(12) 0.0087(12) 0.0021(12)
C12A 0.0169(16) 0.0261(18) 0.0180(16) -0.0046(13) 0.0077(13) -0.0014(13)
C13A 0.0205(17) 0.0322(19) 0.0158(16) 0.0024(14) 0.0066(14) 0.0054(14)
C14A 0.0254(18) 0.0257(18) 0.0229(18) 0.0068(14) 0.0146(15) 0.0088(14)
C15A 0.0236(17) 0.0164(16) 0.0242(17) -0.0005(13) 0.0133(14) 0.0011(13)
C16A 0.0156(15) 0.0209(16) 0.0167(16) 0.0010(12) 0.0113(13) 0.0049(12)
C17A 0.0307(19) 0.0225(18) 0.034(2) -0.0014(15) 0.0181(16) -0.0055(15)
C18A 0.0283(18) 0.0190(17) 0.034(2) -0.0026(14) 0.0178(16) -0.0020(14)
C19A 0.0145(15) 0.0268(18) 0.0216(16) -0.0082(14) 0.0070(13) -0.0008(13)
C20A 0.0118(16) 0.045(2) 0.038(2) -0.0124(17) 0.0093(15) 0.0002(15)
C21A 0.0202(17) 0.0245(18) 0.0233(17) 0.0006(14) 0.0109(14) 0.0082(13)
C22A 0.037(2) 0.0191(18) 0.038(2) 0.0027(15) 0.0142(17) 0.0020(15)
C23A 0.0184(16) 0.0306(18) 0.0188(16) -0.0032(14) 0.0108(13) 0.0010(14)
C24A 0.0288(18) 0.042(2) 0.0224(18) 0.0005(16) 0.0164(15) -0.0047(16)
C25A 0.0185(16) 0.0159(16) 0.0242(17) -0.0004(13) 0.0123(14) 0.0012(12)
C26A 0.0253(17) 0.032(2) 0.0218(17) -0.0004(15) 0.0124(14) 0.0038(15)
C27A 0.0238(17) 0.0209(17) 0.0320(19) -0.0037(14) 0.0178(15) -0.0043(14)
C28A 0.029(2) 0.030(2) 0.050(2) 0.0001(17) 0.0270(18) -0.0047(15)
C29A 0.0162(15) 0.0314(19) 0.0202(16) -0.0021(14) 0.0070(13) 0.0039(14)
C30A 0.0221(18) 0.035(2) 0.0239(18) 0.0054(15) 0.0095(15) 0.0116(15)
Re1B 0.01331(6) 0.01266(6) 0.01305(6) 0.00101(5) 0.00550(5) 0.00125(4)
P1B 0.0141(4) 0.0141(4) 0.0136(4) 0.0012(3) 0.0057(3) 0.0003(3)
O1B 0.0205(11) 0.0156(11) 0.0208(11) 0.0011(9) 0.0142(9) -0.0009(9)
N1B 0.0211(13) 0.0144(13) 0.0143(12) 0.0018(10) 0.0088(11) 0.0044(10)
C1B 0.0129(15) 0.0210(16) 0.0138(15) 0.0017(12) 0.0056(12) 0.0003(12)
P2B 0.0449(6) 0.0269(5) 0.0202(5) 0.0096(4) -0.0087(4) -0.0119(4)
O2B 0.0148(11) 0.0174(11) 0.0267(12) 0.0009(9) 0.0103(9) 0.0021(9)
N2B 0.0151(13) 0.0148(13) 0.0134(13) -0.0007(10) 0.0036(10) -0.0007(10)
C2B 0.0195(16) 0.0171(16) 0.0218(17) 0.0015(13) 0.0103(14) -0.0012(12)
C3B 0.0192(17) 0.0222(17) 0.0274(18) 0.0038(14) 0.0091(14) -0.0030(13)
C4B 0.0205(17) 0.0321(19) 0.0224(17) 0.0032(14) 0.0141(14) -0.0014(14)
C5B 0.0167(16) 0.0293(18) 0.0174(16) -0.0012(13) 0.0092(13) 0.0022(13)
C6B 0.0141(15) 0.0218(16) 0.0135(15) 0.0033(12) 0.0058(12) 0.0031(12)
C7B 0.0182(15) 0.0196(16) 0.0166(15) -0.0003(12) 0.0098(13) 0.0030(12)
C8B 0.0251(17) 0.0174(16) 0.0237(17) 0.0020(13) 0.0153(14) 0.0023(13)
C9B 0.0195(16) 0.0139(15) 0.0217(17) 0.0002(13) 0.0067(13) 0.0071(12)
C10B 0.0184(16) 0.0150(16) 0.0179(16) 0.0029(12) 0.0031(13) 0.0002(12)
C11B 0.0136(15) 0.0198(16) 0.0158(15) 0.0049(13) 0.0032(12) -0.0006(12)
C12B 0.0211(17) 0.0237(18) 0.0272(18) 0.0052(14) 0.0103(14) -0.0017(14)
C13B 0.0237(17) 0.033(2) 0.0340(19) 0.0076(16) 0.0174(15) -0.0018(15)
C14B 0.0197(17) 0.036(2) 0.0287(19) 0.0021(15) 0.0144(15) 0.0038(15)
C15B 0.0175(16) 0.0246(18) 0.0249(18) -0.0011(14) 0.0076(14) 0.0019(13)
C16B 0.0102(14) 0.0225(16) 0.0143(15) 0.0027(13) 0.0017(12) 0.0018(12)
C17B 0.0266(18) 0.0196(17) 0.0286(18) 0.0010(14) 0.0142(15) 0.0009(14)
C18B 0.0252(18) 0.0263(18) 0.0203(17) -0.0045(14) 0.0084(14) 0.0019(14)
C19B 0.0151(15) 0.0206(17) 0.0203(16) 0.0008(13) 0.0048(13) -0.0023(12)
C20B 0.0150(16) 0.035(2) 0.0254(18) -0.0040(15) 0.0077(14) -0.0014(14)
C21B 0.0284(18) 0.0167(16) 0.0184(16) 0.0048(13) 0.0101(14) 0.0028(13)
C22B 0.046(2) 0.0230(19) 0.0242(19) 0.0037(15) 0.0101(17) 0.0044(16)
C23B 0.0238(17) 0.0206(17) 0.0182(16) -0.0002(13) 0.0108(14) 0.0009(13)
C24B 0.0308(19) 0.0217(18) 0.0250(18) -0.0035(14) 0.0119(15) 0.0027(14)
C25B 0.034(4) 0.030(4) 0.016(3) 0.005(3) 0.009(3) 0.010(3)
C26B 0.044(5) 0.049(5) 0.017(4) 0.001(4) 0.019(4) 0.008(4)
C27B 0.0175(17) 0.072(3) 0.0262(19) 0.0157(19) 0.0076(15) 0.0129(18)
C28B 0.031(2) 0.054(3) 0.030(2) 0.0003(18) 0.0043(17) 0.0078(18)
C29B 0.026(4) 0.028(4) 0.016(3) 0.007(3) 0.004(3) 0.018(3)
C30B 0.012(4) 0.020(4) 0.029(4) 0.003(3) 0.005(3) 0.006(3)
C29C 0.020(4) 0.021(4) 0.016(4) 0.008(3) 0.008(3) 0.011(3)
C26C 0.070(6) 0.036(5) 0.035(5) 0.013(4) 0.039(5) 0.013(4)
C25C 0.021(4) 0.017(4) 0.011(4) -0.003(3) 0.009(3) 0.003(3)
F1' 0.0263(17) 0.0226(17) 0.048(3) -0.0020(15) 0.0110(16) 0.0076(12)
F2' 0.053(3) 0.047(3) 0.037(2) -0.0111(19) 0.030(2) -0.0144(19)
F3' 0.079(3) 0.0211(19) 0.064(3) 0.010(2) 0.027(3) -0.0064(18)
F4' 0.063(3) 0.082(4) 0.029(2) -0.013(2) 0.033(2) -0.031(3)

loop_
_atom_type_symbol
_atom_type_description
_atom_type_scat_dispersion_real
_atom_type_scat_dispersion_imag
_atom_type_scat_source
C C 0.0033 0.0016 'International Tables Vol C Tables 4.2.6.8 and 6.1.1.4'
H H 0.0000 0.0000 'International Tables Vol C Tables 4.2.6.8 and 6.1.1.4'
F F 0.0171 0.0103 'International Tables Vol C Tables 4.2.6.8 and 6.1.1.4'
N N 0.0061 0.0033 'International Tables Vol C Tables 4.2.6.8 and 6.1.1.4'
O O 0.0106 0.0060 'International Tables Vol C Tables 4.2.6.8 and 6.1.1.4'
P P 0.1023 0.0942 'International Tables Vol C Tables 4.2.6.8 and 6.1.1.4'
Re Re -1.0185 7.2310 'International Tables Vol C Tables 4.2.6.8 and 6.1.1.4'

loop_
_geom_angle_atom_site_label_1
_geom_angle_atom_site_label_2
_geom_angle_atom_site_label_3
_geom_angle
F2 P1 F3 92.5(8)
F2 P1 F5 81.1(4)
F3 P1 F5 91.9(5)
F4' P1 F5 94.43(16)
F4' P1 F3' 90.5(2)
F5 P1 F3' 89.69(19)
F4' P1 F1' 91.9(2)
F5 P1 F1' 95.57(15)
F3' P1 F1' 174.0(2)
F2 P1 F6 99.3(4)
F3 P1 F6 87.0(5)
F4' P1 F6 85.88(16)
F5 P1 F6 178.91(14)
F3' P1 F6 89.26(19)
F1' P1 F6 85.46(14)
F2 P1 F1 95.7(8)
F3 P1 F1 166.2(7)
F5 P1 F1 78.5(3)
F6 P1 F1 102.4(3)
F4' P1 F2' 173.7(2)
F5 P1 F2' 91.77(18)
F3' P1 F2' 88.6(2)
F1' P1 F2' 88.42(19)
F6 P1 F2' 87.89(18)
F2 P1 F4 166.9(5)
F3 P1 F4 85.7(7)
F5 P1 F4 86.0(4)
F6 P1 F4 93.5(4)
F1 P1 F4 83.8(5)
F12 P2 F8 91.24(15)
F12 P2 F11 179.12(15)
F8 P2 F11 89.64(15)
F12 P2 F7 90.03(13)
F8 P2 F7 89.56(11)
F11 P2 F7 90.07(13)
F12 P2 F10 90.34(14)
F8 P2 F10 178.36(15)
F11 P2 F10 88.79(15)
F7 P2 F10 90.91(11)
F12 P2 F9 90.79(12)
F8 P2 F9 91.68(11)
F11 P2 F9 89.09(13)
F7 P2 F9 178.50(12)
F10 P2 F9 87.82(11)
O1A Re1A O2A 98.83(8)
O1A Re1A N1A 89.33(9)
O2A Re1A N1A 171.40(9)
O1A Re1A N2A 171.25(9)
O2A Re1A N2A 89.92(9)
N1A Re1A N2A 81.92(10)
O1A Re1A P1A 88.29(6)
O2A Re1A P1A 86.62(6)
N1A Re1A P1A 90.93(7)
N2A Re1A P1A 92.08(6)
O1A Re1A P2A 81.60(6)
O2A Re1A P2A 85.24(6)
N1A Re1A P2A 98.73(7)
N2A Re1A P2A 99.42(6)
P1A Re1A P2A 165.88(3)
C19A P1A C23A 105.86(14)
C19A P1A C21A 104.11(14)
C23A P1A C21A 102.78(14)
C19A P1A Re1A 115.91(9)
C23A P1A Re1A 115.71(10)
C21A P1A Re1A 111.08(10)
C1A O1A Re1A 129.04(18)
C7A N1A C8A 117.8(2)
C7A N1A Re1A 127.7(2)
C8A N1A Re1A 113.94(18)
O1A C1A C2A 117.3(3)
O1A C1A C6A 123.9(3)
C2A C1A C6A 118.8(3)
C27A P2A C25A 104.17(14)
C27A P2A C29A 103.10(15)
C25A P2A C29A 103.48(14)
C27A P2A Re1A 104.23(10)
C25A P2A Re1A 123.25(10)
C29A P2A Re1A 116.28(10)
C16A O2A Re1A 127.77(18)
C10A N2A C9A 119.4(2)
C10A N2A Re1A 126.3(2)
C9A N2A Re1A 114.31(18)
C3A C2A C1A 120.9(3)
C3A C2A H2A 119.5
C1A C2A H2A 119.5
C2A C3A C4A 120.8(3)
C2A C3A H3A 119.6
C4A C3A H3A 119.6
C5A C4A C3A 119.0(3)
C5A C4A H4A 120.5
C3A C4A H4A 120.5
C4A C5A C6A 122.3(3)
C4A C5A H5A 118.8
C6A C5A H5A 118.8
C1A C6A C5A 118.1(3)
C1A C6A C7A 124.1(3)
C5A C6A C7A 117.7(3)
N1A C7A C6A 125.7(3)
N1A C7A H7A 117.1
C6A C7A H7A 117.1
N1A C8A C9A 111.7(2)
N1A C8A H8A1 109.3
C9A C8A H8A1 109.3
N1A C8A H8A2 109.3
C9A C8A H8A2 109.3
H8A1 C8A H8A2 107.9
N2A C9A C18A 108.1(2)
N2A C9A C8A 107.0(2)
C18A C9A C8A 110.7(3)
N2A C9A C17A 112.5(2)
C18A C9A C17A 110.8(3)
C8A C9A C17A 107.7(2)
N2A C10A C11A 126.1(3)
N2A C10A H10A 117.0
C11A C10A H10A 117.0
C12A C11A C16A 118.3(3)
C12A C11A C10A 117.0(3)
C16A C11A C10A 124.7(3)
C13A C12A C11A 121.8(3)
C13A C12A H12A 119.1
C11A C12A H12A 119.1
C12A C13A C14A 119.5(3)
C12A C13A H13A 120.3
C14A C13A H13A 120.3
C15A C14A C13A 120.7(3)
C15A C14A H14A 119.7
C13A C14A H14A 119.7
C14A C15A C16A 121.2(3)
C14A C15A H15A 119.4
C16A C15A H15A 119.4
O2A C16A C15A 117.5(3)
O2A C16A C11A 124.0(3)
C15A C16A C11A 118.6(3)
C9A C17A H17A 109.5
C9A C17A H17B 109.5
H17A C17A H17B 109.5
C9A C17A H17C 109.5
H17A C17A H17C 109.5
H17B C17A H17C 109.5
C9A C18A H18A 109.5
C9A C18A H18B 109.5
H18A C18A H18B 109.5
C9A C18A H18C 109.5
H18A C18A H18C 109.5
H18B C18A H18C 109.5
C20A C19A P1A 116.4(2)
C20A C19A H19A 108.2
P1A C19A H19A 108.2
C20A C19A H19B 108.2
P1A C19A H19B 108.2
H19A C19A H19B 107.3
C19A C20A H20A 109.5
C19A C20A H20B 109.5
H20A C20A H20B 109.5
C19A C20A H20C 109.5
H20A C20A H20C 109.5
H20B C20A H20C 109.5
C22A C21A P1A 113.3(2)
C22A C21A H21A 108.9
P1A C21A H21A 108.9
C22A C21A H21B 108.9
P1A C21A H21B 108.9
H21A C21A H21B 107.7
C21A C22A H22A 109.5
C21A C22A H22B 109.5
H22A C22A H22B 109.5
C21A C22A H22C 109.5
H22A C22A H22C 109.5
H22B C22A H22C 109.5
C24A C23A P1A 116.0(2)
C24A C23A H23A 108.3
P1A C23A H23A 108.3
C24A C23A H23B 108.3
P1A C23A H23B 108.3
H23A C23A H23B 107.4
C23A C24A H24A 109.5
C23A C24A H24B 109.5
H24A C24A H24B 109.5
C23A C24A H24C 109.5
H24A C24A H24C 109.5
H24B C24A H24C 109.5
C26A C25A P2A 114.4(2)
C26A C25A H25A 108.7
P2A C25A H25A 108.7
C26A C25A H25B 108.7
P2A C25A H25B 108.7
H25A C25A H25B 107.6
C25A C26A H26A 109.5
C25A C26A H26B 109.5
H26A C26A H26B 109.5
C25A C26A H26C 109.5
H26A C26A H26C 109.5
H26B C26A H26C 109.5
C28A C27A P2A 117.4(2)
C28A C27A H27A 108.0
P2A C27A H27A 108.0
C28A C27A H27B 108.0
P2A C27A H27B 108.0
H27A C27A H27B 107.2
C27A C28A H28A 109.5
C27A C28A H28B 109.5
H28A C28A H28B 109.5
C27A C28A H28C 109.5
H28A C28A H28C 109.5
H28B C28A H28C 109.5
C30A C29A P2A 115.8(2)
C30A C29A H29A 108.3
P2A C29A H29A 108.3
C30A C29A H29B 108.3
P2A C29A H29B 108.3
H29A C29A H29B 107.4
C29A C30A H30A 109.5
C29A C30A H30B 109.5
H30A C30A H30B 109.5
C29A C30A H30C 109.5
H30A C30A H30C 109.5
H30B C30A H30C 109.5
O1B Re1B O2B 99.77(8)
O1B Re1B N1B 88.90(8)
O2B Re1B N1B 171.19(9)
O1B Re1B N2B 169.69(8)
O2B Re1B N2B 90.52(9)
N1B Re1B N2B 80.83(9)
O1B Re1B P1B 87.60(6)
O2B Re1B P1B 86.84(6)
N1B Re1B P1B 95.13(7)
N2B Re1B P1B 92.36(7)
O1B Re1B P2B 87.00(6)
O2B Re1B P2B 84.01(6)
N1B Re1B P2B 94.99(7)
N2B Re1B P2B 94.78(7)
P1B Re1B P2B 168.43(3)
C21B P1B C23B 103.22(13)
C21B P1B C19B 105.47(14)
C23B P1B C19B 103.35(14)
C21B P1B Re1B 116.64(10)
C23B P1B Re1B 112.87(10)
C19B P1B Re1B 113.89(10)
C1B O1B Re1B 125.84(18)
C7B N1B C8B 118.8(2)
C7B N1B Re1B 127.0(2)
C8B N1B Re1B 114.14(17)
O1B C1B C2B 117.9(3)
O1B C1B C6B 123.5(3)
C2B C1B C6B 118.6(3)
C25B P2B C27B 110.5(2)
C29C P2B C27B 118.4(3)
C25B P2B C29B 101.0(3)
C27B P2B C29B 89.1(2)
C29C P2B C25C 97.6(3)
C27B P2B C25C 95.8(3)
C25B P2B Re1B 127.9(2)
C29C P2B Re1B 114.9(2)
C27B P2B Re1B 114.11(12)
C29B P2B Re1B 105.12(17)
C25C P2B Re1B 112.7(2)
C16B O2B Re1B 128.09(18)
C10B N2B C9B 118.6(2)
C10B N2B Re1B 125.5(2)
C9B N2B Re1B 115.86(17)
C3B C2B C1B 121.3(3)
C3B C2B H2B 119.4
C1B C2B H2B 119.4
C2B C3B C4B 120.7(3)
C2B C3B H3B 119.7
C4B C3B H3B 119.7
C5B C4B C3B 119.1(3)
C5B C4B H4B 120.5
C3B C4B H4B 120.5
C4B C5B C6B 122.3(3)
C4B C5B H5B 118.9
C6B C5B H5B 118.9
C5B C6B C1B 118.0(3)
C5B C6B C7B 117.7(3)
C1B C6B C7B 124.3(3)
N1B C7B C6B 124.7(3)
N1B C7B H7B 117.7
C6B C7B H7B 117.7
N1B C8B C9B 110.3(2)
N1B C8B H8B1 109.6
C9B C8B H8B1 109.6
N1B C8B H8B2 109.6
C9B C8B H8B2 109.6
H8B1 C8B H8B2 108.1
C17B C9B N2B 111.7(2)
C17B C9B C8B 109.4(2)
N2B C9B C8B 107.4(2)
C17B C9B C18B 109.4(3)
N2B C9B C18B 109.7(2)
C8B C9B C18B 109.2(2)
N2B C10B C11B 126.5(3)
N2B C10B H10B 116.7
C11B C10B H10B 116.7
C12B C11B C16B 118.2(3)
C12B C11B C10B 117.0(3)
C16B C11B C10B 124.8(3)
C13B C12B C11B 122.1(3)
C13B C12B H12B 118.9
C11B C12B H12B 118.9
C12B C13B C14B 119.1(3)
C12B C13B H13B 120.4
C14B C13B H13B 120.4
C15B C14B C13B 121.0(3)
C15B C14B H14B 119.5
C13B C14B H14B 119.5
C14B C15B C16B 121.0(3)
C14B C15B H15B 119.5
C16B C15B H15B 119.5
O2B C16B C15B 118.2(3)
O2B C16B C11B 123.3(3)
C15B C16B C11B 118.5(3)
C9B C17B H17D 109.5
C9B C17B H17E 109.5
H17D C17B H17E 109.5
C9B C17B H17F 109.5
H17D C17B H17F 109.5
H17E C17B H17F 109.5
C9B C18B H18D 109.5
C9B C18B H18E 109.5
H18D C18B H18E 109.5
C9B C18B H18F 109.5
H18D C18B H18F 109.5
H18E C18B H18F 109.5
C20B C19B P1B 113.8(2)
C20B C19B H19C 108.8
P1B C19B H19C 108.8
C20B C19B H19D 108.8
P1B C19B H19D 108.8
H19C C19B H19D 107.7
C19B C20B H20D 109.5
C19B C20B H20E 109.5
H20D C20B H20E 109.5
C19B C20B H20F 109.5
H20D C20B H20F 109.5
H20E C20B H20F 109.5
C22B C21B P1B 116.5(2)
C22B C21B H21C 108.2
P1B C21B H21C 108.2
C22B C21B H21D 108.2
P1B C21B H21D 108.2
H21C C21B H21D 107.3
C21B C22B H22D 109.5
C21B C22B H22E 109.5
H22D C22B H22E 109.5
C21B C22B H22F 109.5
H22D C22B H22F 109.5
H22E C22B H22F 109.5
C24B C23B P1B 114.1(2)
C24B C23B H23C 108.7
P1B C23B H23C 108.7
C24B C23B H23D 108.7
P1B C23B H23D 108.7
H23C C23B H23D 107.6
C23B C24B H24D 109.5
C23B C24B H24E 109.5
H24D C24B H24E 109.5
C23B C24B H24F 109.5
H24D C24B H24F 109.5
H24E C24B H24F 109.5
C26B C25B P2B 112.3(4)
C26B C25B H25C 109.1
P2B C25B H25C 109.1
C26B C25B H25D 109.1
P2B C25B H25D 109.1
H25C C25B H25D 107.9
C25B C26B H1 109.5
C25B C26B H2 109.5
H1 C26B H2 109.5
C25B C26B H3 109.5
H1 C26B H3 109.5
H2 C26B H3 109.5
C28B C27B P2B 118.4(3)
C28B C27B H27C 107.7
P2B C27B H27C 107.7
C28B C27B H27D 107.7
P2B C27B H27D 107.7
H27C C27B H27D 107.1
C27B C28B H28D 109.5
C27B C28B H28E 109.5
H28D C28B H28E 109.5
C27B C28B H28F 109.5
H28D C28B H28F 109.5
H28E C28B H28F 109.5
C30B C29B P2B 112.7(4)
C30B C29B H29C 109.0
P2B C29B H29C 109.0
C30B C29B H29D 109.0
P2B C29B H29D 109.0
H29C C29B H29D 107.8
C29B C30B H30D 109.5
C29B C30B H30E 109.5
H30D C30B H30E 109.5
C29B C30B H30F 109.5
H30D C30B H30F 109.5
H30E C30B H30F 109.5
C30C C29C P2B 108.3(6)
C30C C29C H29E 110.0
P2B C29C H29E 110.0
C30C C29C H29F 110.0
P2B C29C H29F 110.0
H29E C29C H29F 108.4
C29C C30C H30G 109.5
C29C C30C H30H 109.5
H30G C30C H30H 109.5
C29C C30C H30I 109.5
H30G C30C H30I 109.5
H30H C30C H30I 109.5
C25C C26C H26D 109.5
C25C C26C H26E 109.5
H26D C26C H26E 109.5
C25C C26C H26F 109.5
H26D C26C H26F 109.5
H26E C26C H26F 109.5
C26C C25C P2B 116.1(5)
C26C C25C H25E 108.3
P2B C25C H25E 108.3
C26C C25C H25F 108.3
P2B C25C H25F 108.3
H25E C25C H25F 107.4

loop_
_geom_bond_atom_site_label_1
_geom_bond_atom_site_label_2
_geom_bond_distance
P1 F2 1.507(8)
P1 F3 1.549(10)
P1 F4' 1.557(3)
P1 F5 1.580(2)
P1 F3' 1.593(4)
P1 F1' 1.593(3)
P1 F6 1.609(2)
P1 F1 1.614(6)
P1 F2' 1.617(3)
P1 F4 1.620(8)
P2 F12 1.565(2)
P2 F8 1.568(2)
P2 F11 1.589(2)
P2 F7 1.5894(19)
P2 F10 1.596(2)
P2 F9 1.5992(19)
Re1A O1A 2.0122(19)
Re1A O2A 2.0164(19)
Re1A N1A 2.016(2)
Re1A N2A 2.049(2)
Re1A P1A 2.4632(7)
Re1A P2A 2.5071(7)
P1A C19A 1.821(3)
P1A C23A 1.827(3)
P1A C21A 1.829(3)
O1A C1A 1.329(3)
N1A C7A 1.312(4)
N1A C8A 1.480(4)
C1A C2A 1.409(4)
C1A C6A 1.414(4)
P2A C27A 1.824(3)
P2A C25A 1.828(3)
P2A C29A 1.833(3)
O2A C16A 1.327(3)
N2A C10A 1.298(4)
N2A C9A 1.518(4)
C2A C3A 1.379(4)
C2A H2A 0.9500
C3A C4A 1.393(4)
C3A H3A 0.9500
C4A C5A 1.366(4)
C4A H4A 0.9500
C5A C6A 1.417(4)
C5A H5A 0.9500
C6A C7A 1.433(4)
C7A H7A 0.9500
C8A C9A 1.524(4)
C8A H8A1 0.9900
C8A H8A2 0.9900
C9A C18A 1.523(4)
C9A C17A 1.536(4)
C10A C11A 1.435(4)
C10A H10A 0.9500
C11A C12A 1.417(4)
C11A C16A 1.421(4)
C12A C13A 1.368(4)
C12A H12A 0.9500
C13A C14A 1.389(4)
C13A H13A 0.9500
C14A C15A 1.376(4)
C14A H14A 0.9500
C15A C16A 1.404(4)
C15A H15A 0.9500
C17A H17A 0.9800
C17A H17B 0.9800
C17A H17C 0.9800
C18A H18A 0.9800
C18A H18B 0.9800
C18A H18C 0.9800
C19A C20A 1.530(4)
C19A H19A 0.9900
C19A H19B 0.9900
C20A H20A 0.9800
C20A H20B 0.9800
C20A H20C 0.9800
C21A C22A 1.532(4)
C21A H21A 0.9900
C21A H21B 0.9900
C22A H22A 0.9800
C22A H22B 0.9800
C22A H22C 0.9800
C23A C24A 1.533(4)
C23A H23A 0.9900
C23A H23B 0.9900
C24A H24A 0.9800
C24A H24B 0.9800
C24A H24C 0.9800
C25A C26A 1.520(4)
C25A H25A 0.9900
C25A H25B 0.9900
C26A H26A 0.9800
C26A H26B 0.9800
C26A H26C 0.9800
C27A C28A 1.536(4)
C27A H27A 0.9900
C27A H27B 0.9900
C28A H28A 0.9800
C28A H28B 0.9800
C28A H28C 0.9800
C29A C30A 1.519(4)
C29A H29A 0.9900
C29A H29B 0.9900
C30A H30A 0.9800
C30A H30B 0.9800
C30A H30C 0.9800
Re1B O1B 2.0058(19)
Re1B O2B 2.0128(18)
Re1B N1B 2.037(2)
Re1B N2B 2.044(2)
Re1B P1B 2.4664(8)
Re1B P2B 2.4870(9)
P1B C21B 1.831(3)
P1B C23B 1.832(3)
P1B C19B 1.836(3)
O1B C1B 1.336(3)
N1B C7B 1.304(3)
N1B C8B 1.480(4)
C1B C2B 1.405(4)
C1B C6B 1.424(4)
P2B C25B 1.721(5)
P2B C29C 1.761(6)
P2B C27B 1.786(4)
P2B C29B 2.022(6)
P2B C25C 2.104(7)
O2B C16B 1.326(3)
N2B C10B 1.300(4)
N2B C9B 1.524(4)
C2B C3B 1.377(4)
C2B H2B 0.9500
C3B C4B 1.391(4)
C3B H3B 0.9500
C4B C5B 1.372(4)
C4B H4B 0.9500
C5B C6B 1.412(4)
C5B H5B 0.9500
C6B C7B 1.433(4)
C7B H7B 0.9500
C8B C9B 1.531(4)
C8B H8B1 0.9900
C8B H8B2 0.9900
C9B C17B 1.522(4)
C9B C18B 1.538(4)
C10B C11B 1.445(4)
C10B H10B 0.9500
C11B C12B 1.410(4)
C11B C16B 1.421(4)
C12B C13B 1.365(4)
C12B H12B 0.9500
C13B C14B 1.393(4)
C13B H13B 0.9500
C14B C15B 1.368(4)
C14B H14B 0.9500
C15B C16B 1.410(4)
C15B H15B 0.9500
C17B H17D 0.9800
C17B H17E 0.9800
C17B H17F 0.9800
C18B H18D 0.9800
C18B H18E 0.9800
C18B H18F 0.9800
C19B C20B 1.515(4)
C19B H19C 0.9900
C19B H19D 0.9900
C20B H20D 0.9800
C20B H20E 0.9800
C20B H20F 0.9800
C21B C22B 1.523(4)
C21B H21C 0.9900
C21B H21D 0.9900
C22B H22D 0.9800
C22B H22E 0.9800
C22B H22F 0.9800
C23B C24B 1.535(4)
C23B H23C 0.9900
C23B H23D 0.9900
C24B H24D 0.9800
C24B H24E 0.9800
C24B H24F 0.9800
C25B C26B 1.544(7)
C25B H25C 0.9900
C25B H25D 0.9900
C26B H1 0.9800
C26B H2 0.9800
C26B H3 0.9800
C27B C28B 1.520(4)
C27B H27C 0.9900
C27B H27D 0.9900
C28B H28D 0.9800
C28B H28E 0.9800
C28B H28F 0.9800
C29B C30B 1.517(10)
C29B H29C 0.9900
C29B H29D 0.9900
C30B H30D 0.9800
C30B H30E 0.9800
C30B H30F 0.9800
C29C C30C 1.543(12)
C29C H29E 0.9900
C29C H29F 0.9900
C30C H30G 0.9800
C30C H30H 0.9800
C30C H30I 0.9800
C26C C25C 1.527(10)
C26C H26D 0.9800
C26C H26E 0.9800
C26C H26F 0.9800
C25C H25E 0.9900
C25C H25F 0.9900

loop_
_geom_torsion_atom_site_label_1
_geom_torsion_atom_site_label_2
_geom_torsion_atom_site_label_3
_geom_torsion_atom_site_label_4
_geom_torsion
Re1A O1A C1A C2A 174.82(18)
Re1A O1A C1A C6A -5.0(4)
O1A C1A C2A C3A 179.2(2)
C6A C1A C2A C3A -0.9(4)
C1A C2A C3A C4A -1.1(4)
C2A C3A C4A C5A 1.9(4)
C3A C4A C5A C6A -0.7(4)
O1A C1A C6A C5A -178.1(2)
C2A C1A C6A C5A 2.1(4)
O1A C1A C6A C7A 0.6(4)
C2A C1A C6A C7A -179.2(3)
C4A C5A C6A C1A -1.3(4)
C4A C5A C6A C7A 179.9(3)
C8A N1A C7A C6A -172.3(3)
Re1A N1A C7A C6A -1.8(4)
C1A C6A C7A N1A 2.9(5)
C5A C6A C7A N1A -178.4(3)
C7A N1A C8A C9A -158.4(3)
Re1A N1A C8A C9A 29.8(3)
C10A N2A C9A C18A 87.3(3)
Re1A N2A C9A C18A -91.4(2)
C10A N2A C9A C8A -153.4(2)
Re1A N2A C9A C8A 27.9(3)
C10A N2A C9A C17A -35.3(4)
Re1A N2A C9A C17A 146.0(2)
N1A C8A C9A N2A -36.2(3)
N1A C8A C9A C18A 81.3(3)
N1A C8A C9A C17A -157.4(2)
C9A N2A C10A C11A -179.6(2)
Re1A N2A C10A C11A -1.0(4)
N2A C10A C11A C12A -175.0(3)
N2A C10A C11A C16A 6.6(4)
C16A C11A C12A C13A -0.5(4)
C10A C11A C12A C13A -179.0(3)
C11A C12A C13A C14A 0.6(4)
C12A C13A C14A C15A -0.3(4)
C13A C14A C15A C16A 0.0(4)
Re1A O2A C16A C15A 170.20(18)
Re1A O2A C16A C11A -11.0(4)
C14A C15A C16A O2A 178.9(2)
C14A C15A C16A C11A 0.0(4)
C12A C11A C16A O2A -178.6(2)
C10A C11A C16A O2A -0.2(4)
C12A C11A C16A C15A 0.2(4)
C10A C11A C16A C15A 178.6(3)
C23A P1A C19A C20A 56.8(3)
C21A P1A C19A C20A -51.1(3)
Re1A P1A C19A C20A -173.4(2)
C19A P1A C21A C22A 174.3(2)
C23A P1A C21A C22A 64.1(2)
Re1A P1A C21A C22A -60.3(2)
C19A P1A C23A C24A 46.0(3)
C21A P1A C23A C24A 155.0(2)
Re1A P1A C23A C24A -83.8(2)
C27A P2A C25A C26A -67.1(2)
C29A P2A C25A C26A -174.6(2)
Re1A P2A C25A C26A 50.8(3)
C25A P2A C27A C28A -49.9(3)
C29A P2A C27A C28A 57.9(3)
Re1A P2A C27A C28A 179.8(2)
C27A P2A C29A C30A -176.5(2)
C25A P2A C29A C30A -68.2(2)
Re1A P2A C29A C30A 70.1(2)
Re1B O1B C1B C2B 156.8(2)
Re1B O1B C1B C6B -24.1(4)
O1B C1B C2B C3B -179.3(3)
C6B C1B C2B C3B 1.5(4)
C1B C2B C3B C4B -2.4(5)
C2B C3B C4B C5B 0.7(5)
C3B C4B C5B C6B 2.0(5)
C4B C5B C6B C1B -2.8(4)
C4B C5B C6B C7B 177.2(3)
O1B C1B C6B C5B -178.1(3)
C2B C1B C6B C5B 1.1(4)
O1B C1B C6B C7B 1.9(5)
C2B C1B C6B C7B -179.0(3)
C8B N1B C7B C6B -175.3(3)
Re1B N1B C7B C6B 1.2(4)
C5B C6B C7B N1B -169.9(3)
C1B C6B C7B N1B 10.2(5)
C7B N1B C8B C9B -148.2(3)
Re1B N1B C8B C9B 34.8(3)
C10B N2B C9B C17B -40.4(3)
Re1B N2B C9B C17B 142.3(2)
C10B N2B C9B C8B -160.4(2)
Re1B N2B C9B C8B 22.3(3)
C10B N2B C9B C18B 81.0(3)
Re1B N2B C9B C18B -96.3(2)
N1B C8B C9B C17B -156.8(2)
N1B C8B C9B N2B -35.4(3)
N1B C8B C9B C18B 83.5(3)
C9B N2B C10B C11B 178.1(3)
Re1B N2B C10B C11B -4.9(4)
N2B C10B C11B C12B -174.3(3)
N2B C10B C11B C16B 6.0(5)
C16B C11B C12B C13B -2.6(4)
C10B C11B C12B C13B 177.7(3)
C11B C12B C13B C14B 1.1(5)
C12B C13B C14B C15B 0.6(5)
C13B C14B C15B C16B -0.6(5)
Re1B O2B C16B C15B 168.2(2)
Re1B O2B C16B C11B -13.6(4)
C14B C15B C16B O2B 177.4(3)
C14B C15B C16B C11B -0.9(4)
C12B C11B C16B O2B -175.8(3)
C10B C11B C16B O2B 3.9(4)
C12B C11B C16B C15B 2.4(4)
C10B C11B C16B C15B -177.9(3)
C21B P1B C19B C20B 55.9(3)
C23B P1B C19B C20B 163.9(2)
Re1B P1B C19B C20B -73.3(2)
C23B P1B C21B C22B -55.3(3)
C19B P1B C21B C22B 52.9(3)
Re1B P1B C21B C22B -179.6(2)
C21B P1B C23B C24B 173.9(2)
C19B P1B C23B C24B 64.2(2)
Re1B P1B C23B C24B -59.3(2)
C27B P2B C25B C26B -70.5(5)
C29B P2B C25B C26B -163.7(5)
Re1B P2B C25B C26B 77.1(6)
C25B P2B C27B C28B -32.4(4)
C29C P2B C27B C28B 35.1(4)
C29B P2B C27B C28B 69.0(3)
C25C P2B C27B C28B -66.7(4)
Re1B P2B C27B C28B 175.2(2)
C27B P2B C29C C30C 79.6(5)
C25C P2B C29C C30C -179.6(5)
Re1B P2B C29C C30C -60.2(6)
